data_7223116
loop_
_publ_author_name
'Devendar, Ponnam'
'Kumar, Arigari Niranjana'
'Bethu, M. S.'
'Zehra, Amtul'
'Pamanji, R.'
'Venkateswara Rao, J.'
'Tiwari, Ashok Kumar'
'Sridhar, Balasubramanian'
'Satya Srinivas, K. V. N.'
'Kumar, J. Kotesh'

_publ_section_title
;
 Highly selective one pot synthesis and biological evaluation of novel
 3-(allyloxy)-propylidene acetals of some natural terpenoids
;
_journal_issue 113
_journal_name_full 'RSC Adv.'
_journal_page_first 93122
_journal_paper_doi 10.1039/C5RA18517C
_journal_volume 5
_journal_year 2015
_chemical_absolute_configuration rm
_chemical_formula_moiety 'C28 H42 O8'
_chemical_formula_sum 'C28 H42 O8'
_chemical_formula_weight 506.62
_chemical_name_systematic
; 
 ? 
;
_space_group_IT_number 19
_symmetry_cell_setting orthorhombic
_symmetry_space_group_name_Hall 'P 2ac 2ab'
_symmetry_space_group_name_H-M 'P 21 21 21'
_atom_sites_solution_hydrogens geom
_atom_sites_solution_primary direct
_atom_sites_solution_secondary difmap
_audit_creation_method SHELXL-97
_audit_update_record
;
2014-04-15 deposited with the CCDC.
2015-10-13 downloaded from the CCDC.
;
_cell_angle_alpha 90.00
_cell_angle_beta 90.00
_cell_angle_gamma 90.00
_cell_formula_units_Z 8
_cell_length_a 9.9588(6)
_cell_length_b 11.4669(7)
_cell_length_c 47.914(3)
_cell_measurement_reflns_used 6199
_cell_measurement_temperature 294(2)
_cell_measurement_theta_max 20.05
_cell_measurement_theta_min 2.19
_cell_volume 5471.6(6)
_computing_cell_refinement 'SAINT (Bruker, 2001)'
_computing_data_collection 'SMART (Bruker, 2001)'
_computing_data_reduction SAINT
_computing_molecular_graphics 'SHELXTL/PC (Sheldrick, 1990)'
_computing_publication_material SHELXL97
_computing_structure_refinement 'SHELXL-97 (Sheldrick, 2008)'
_computing_structure_solution 'SHELXS-97 (Sheldrick, 2008)'
_diffrn_ambient_temperature 294(2)
_diffrn_measured_fraction_theta_full 1.000
_diffrn_measured_fraction_theta_max 1.000
_diffrn_measurement_device 'Bruker SMART APEX CCD area-detector'
_diffrn_measurement_device_type 'Bruker SMART APEX CCD area-detector'
_diffrn_measurement_method '\w scan'
_diffrn_radiation_monochromator graphite
_diffrn_radiation_source 'fine-focus sealed tube'
_diffrn_radiation_type MoK\a
_diffrn_radiation_wavelength 0.71073
_diffrn_reflns_av_R_equivalents 0.0612
_diffrn_reflns_av_sigmaI/netI 0.0471
_diffrn_reflns_limit_h_max 11
_diffrn_reflns_limit_h_min -11
_diffrn_reflns_limit_k_max 13
_diffrn_reflns_limit_k_min -13
_diffrn_reflns_limit_l_max 56
_diffrn_reflns_limit_l_min -56
_diffrn_reflns_number 53182
_diffrn_reflns_theta_full 25.00
_diffrn_reflns_theta_max 25.00
_diffrn_reflns_theta_min 1.70
_diffrn_standards_number 0
_exptl_absorpt_coefficient_mu 0.089
_exptl_absorpt_correction_type none
_exptl_crystal_colour colorless
_exptl_crystal_density_diffrn 1.230
_exptl_crystal_density_method 'not measured'
_exptl_crystal_description block
_exptl_crystal_F_000 2192
_exptl_crystal_size_max 0.19
_exptl_crystal_size_mid 0.17
_exptl_crystal_size_min 0.12
_refine_diff_density_max 0.764
_refine_diff_density_min -0.399
_refine_diff_density_rms 0.051
_refine_ls_abs_structure_details 'Flack H D (1983), Acta Cryst. A39, 876-881'
_refine_ls_abs_structure_Flack -1.7(15)
_refine_ls_extinction_method none
_refine_ls_goodness_of_fit_ref 1.107
_refine_ls_hydrogen_treatment constr
_refine_ls_matrix_type full
_refine_ls_number_parameters 644
_refine_ls_number_reflns 9628
_refine_ls_number_restraints 7
_refine_ls_restrained_S_all 1.116
_refine_ls_R_factor_all 0.1089
_refine_ls_R_factor_gt 0.0834
_refine_ls_shift/su_max 0.002
_refine_ls_shift/su_mean 0.000
_refine_ls_structure_factor_coef Fsqd
_refine_ls_weighting_details 'calc w=1/[\s^2^(Fo^2^)+(0.0957P)^2^+2.3137P] where P=(Fo^2^+2Fc^2^)/3'
_refine_ls_weighting_scheme calc
_refine_ls_wR_factor_gt 0.1888
_refine_ls_wR_factor_ref 0.2049
_reflns_number_gt 7271
_reflns_number_total 9628
_reflns_threshold_expression I>2\s(I)
_cod_data_source_file c5ra18517c2.cif
_cod_data_source_block av20m
_cod_database_code 7223116

loop_
_symmetry_equiv_pos_as_xyz
'x, y, z'
'-x+1/2, -y, z+1/2'
'-x, y+1/2, -z+1/2'
'x+1/2, -y+1/2, -z'

loop_
_atom_site_label
_atom_site_type_symbol
_atom_site_fract_x
_atom_site_fract_y
_atom_site_fract_z
_atom_site_U_iso_or_equiv
_atom_site_adp_type
_atom_site_occupancy
_atom_site_symmetry_multiplicity
_atom_site_calc_flag
_atom_site_refinement_flags
_atom_site_disorder_assembly
_atom_site_disorder_group
C1A C 0.1273(6) 0.7224(5) 0.23718(10) 0.0630(14) Uani 1 1 d . . .
H1A H 0.1319 0.7858 0.2509 0.076 Uiso 1 1 calc R . .
C2A C 0.0957(7) 0.6095(6) 0.25220(12) 0.089(2) Uani 1 1 d . . .
H2A1 H 0.1634 0.5952 0.2663 0.107 Uiso 1 1 calc R . .
H2A2 H 0.0095 0.6165 0.2615 0.107 Uiso 1 1 calc R . .
C3A C 0.0917(6) 0.5084(5) 0.23229(12) 0.0747(16) Uani 1 1 d . . .
H3A1 H 0.0182 0.5204 0.2193 0.090 Uiso 1 1 calc R . .
H3A2 H 0.0724 0.4381 0.2428 0.090 Uiso 1 1 calc R . .
C4A C 0.2204(5) 0.4888(4) 0.21551(10) 0.0597(13) Uani 1 1 d . . .
C5A C 0.2555(4) 0.6080(4) 0.20099(8) 0.0427(10) Uani 1 1 d . . .
H5A H 0.1745 0.6241 0.1900 0.051 Uiso 1 1 calc R . .
C6A C 0.3643(4) 0.6037(4) 0.17874(8) 0.0409(10) Uani 1 1 d . . .
H6A H 0.3411 0.5415 0.1656 0.049 Uiso 1 1 calc R . .
C7A C 0.3728(4) 0.7169(4) 0.16251(8) 0.0394(10) Uani 1 1 d . . .
H7A H 0.2898 0.7246 0.1517 0.047 Uiso 1 1 calc R . .
C8A C 0.3874(4) 0.8264(4) 0.18028(8) 0.0426(10) Uani 1 1 d . B .
C9A C 0.2700(4) 0.8276(4) 0.20196(8) 0.0412(10) Uani 1 1 d . . .
C10A C 0.2634(5) 0.7163(4) 0.22078(8) 0.0465(11) Uani 1 1 d . . .
C11A C 0.0314(5) 0.8404(5) 0.20196(10) 0.0557(13) Uani 1 1 d . . .
H11A H 0.0333 0.9110 0.2135 0.067 Uiso 1 1 calc R . .
C12A C 0.2811(5) 0.9468(5) 0.21681(9) 0.0573(13) Uani 1 1 d . . .
C13A C 0.2711(7) 1.0484(4) 0.19721(10) 0.0720(16) Uani 1 1 d . . .
H13A H 0.2975 1.1180 0.2073 0.086 Uiso 1 1 calc R . .
H13B H 0.1775 1.0578 0.1921 0.086 Uiso 1 1 calc R . .
C14A C 0.3536(5) 1.0428(4) 0.17042(11) 0.0570(13) Uani 1 1 d . B .
C15A C 0.5691(5) 0.4905(5) 0.17824(12) 0.0628(14) Uani 1 1 d . . .
C16A C 0.7093(6) 0.4938(7) 0.18906(13) 0.101(2) Uani 1 1 d . . .
H16A H 0.7482 0.4174 0.1879 0.152 Uiso 1 1 calc R . .
H16B H 0.7087 0.5189 0.2082 0.152 Uiso 1 1 calc R . .
H16C H 0.7615 0.5474 0.1781 0.152 Uiso 1 1 calc R . .
C17A C 0.3807(6) 0.7125(5) 0.24254(9) 0.0670(15) Uani 1 1 d . . .
H17A H 0.4494 0.6605 0.2361 0.100 Uiso 1 1 calc R . .
H17B H 0.3469 0.6854 0.2602 0.100 Uiso 1 1 calc R . .
H17C H 0.4175 0.7893 0.2448 0.100 Uiso 1 1 calc R . .
C18A C 0.3300(6) 0.4372(5) 0.23465(12) 0.0804(18) Uani 1 1 d . . .
H18A H 0.3013 0.3626 0.2415 0.121 Uiso 1 1 calc R . .
H18B H 0.3452 0.4888 0.2501 0.121 Uiso 1 1 calc R . .
H18C H 0.4118 0.4281 0.2243 0.121 Uiso 1 1 calc R . .
C19A C 0.1900(7) 0.3978(5) 0.19320(12) 0.0779(17) Uani 1 1 d . . .
H19A H 0.1550 0.3287 0.2019 0.117 Uiso 1 1 calc R . .
H19B H 0.2710 0.3789 0.1833 0.117 Uiso 1 1 calc R . .
H19C H 0.1249 0.4283 0.1804 0.117 Uiso 1 1 calc R . .
C20A C 0.5274(5) 0.8369(5) 0.19291(11) 0.0605(13) Uani 1 1 d . . .
H20A H 0.5904 0.8574 0.1786 0.091 Uiso 1 1 calc R . .
H20B H 0.5528 0.7637 0.2011 0.091 Uiso 1 1 calc R . .
H20C H 0.5271 0.8963 0.2070 0.091 Uiso 1 1 calc R . .
C21A C -0.0885(5) 0.8439(5) 0.18247(13) 0.0788(17) Uani 1 1 d . . .
H21A H -0.0941 0.7694 0.1729 0.095 Uiso 1 1 calc R . .
H21B H -0.1691 0.8519 0.1937 0.095 Uiso 1 1 calc R . .
C22A C -0.0886(17) 0.9393(13) 0.1608(3) 0.208(3) Uani 1 1 d . . .
H22A H -0.0108 0.9322 0.1487 0.249 Uiso 1 1 calc R . .
H22B H -0.1690 0.9346 0.1494 0.249 Uiso 1 1 calc R . .
O8A O -0.0851(11) 1.0433(9) 0.17508(18) 0.208(3) Uani 1 1 d D . .
C23A C -0.1041(15) 1.1578(11) 0.1638(2) 0.208(3) Uani 1 1 d D . .
H23A H -0.1456 1.2041 0.1784 0.249 Uiso 1 1 calc R . .
H23B H -0.0153 1.1902 0.1608 0.249 Uiso 1 1 calc R . .
C24A C -0.1728(16) 1.1778(12) 0.1409(2) 0.208(3) Uani 1 1 d D . .
H24A H -0.2557 1.2109 0.1449 0.249 Uiso 1 1 calc R . .
C25A C -0.1587(15) 1.1652(12) 0.1156(2) 0.208(3) Uani 1 1 d D . .
H25A H -0.0800 1.1329 0.1086 0.249 Uiso 1 1 calc R . .
H25B H -0.2268 1.1880 0.1035 0.249 Uiso 1 1 calc R . .
C26A C 0.4907(8) 1.0973(5) 0.17432(18) 0.105(2) Uani 1 1 d . . .
H26A H 0.5323 1.0654 0.1907 0.158 Uiso 1 1 calc R . .
H26B H 0.4812 1.1801 0.1764 0.158 Uiso 1 1 calc R . .
H26C H 0.5455 1.0809 0.1583 0.158 Uiso 1 1 calc R . .
C27A C 0.2758(7) 1.0975(4) 0.14731(11) 0.0723(14) Uani 1 1 d D . .
H27A H 0.1947 1.0639 0.1420 0.087 Uiso 1 1 calc R A 1
C28A C 0.317(3) 1.1913(8) 0.1341(2) 0.0723(14) Uani 0.69(4) 1 d PD B 1
H28A H 0.2559 1.2387 0.1249 0.087 Uiso 0.69(4) 1 calc PR B 1
H28B H 0.4081 1.2104 0.1341 0.087 Uiso 0.69(4) 1 calc PR B 1
C281 C 0.257(6) 1.1889(17) 0.1326(5) 0.0723(14) Uani 0.31(4) 1 d PD B 2
H28C H 0.3293 1.2357 0.1277 0.087 Uiso 0.31(4) 1 calc PR B 2
H28D H 0.1706 1.2086 0.1269 0.087 Uiso 0.31(4) 1 calc PR B 2
O1A O 0.4952(3) 0.5774(3) 0.19029(6) 0.0513(8) Uani 1 1 d . . .
O2A O 0.5250(5) 0.4247(4) 0.16094(9) 0.0852(12) Uani 1 1 d . . .
O3A O 0.4815(3) 0.7066(3) 0.14313(6) 0.0514(8) Uani 1 1 d . . .
H3A H 0.4586 0.7333 0.1280 0.077 Uiso 1 1 calc R . .
O4A O 0.3648(3) 0.9208(2) 0.16067(5) 0.0428(7) Uani 1 1 d . . .
O5A O 0.2924(5) 0.9600(3) 0.24143(7) 0.0895(14) Uani 1 1 d . . .
O6A O 0.0180(3) 0.7434(3) 0.21871(7) 0.0653(10) Uani 1 1 d . . .
O7A O 0.1500(3) 0.8339(2) 0.18544(5) 0.0420(7) Uani 1 1 d . . .
C1B C 0.0007(4) 0.8922(4) 0.01856(9) 0.0465(11) Uani 1 1 d . . .
H1B H -0.0150 0.8241 0.0067 0.056 Uiso 1 1 calc R . .
C2B C -0.0183(5) 1.0022(4) 0.00145(11) 0.0616(13) Uani 1 1 d . . .
H2B1 H -0.1086 1.0039 -0.0061 0.074 Uiso 1 1 calc R . .
H2B2 H 0.0443 1.0022 -0.0141 0.074 Uiso 1 1 calc R . .
C3B C 0.0047(5) 1.1099(4) 0.01918(13) 0.0657(15) Uani 1 1 d . . .
H3B1 H -0.0628 1.1123 0.0338 0.079 Uiso 1 1 calc R . .
H3B2 H -0.0072 1.1786 0.0076 0.079 Uiso 1 1 calc R . .
C4B C 0.1461(5) 1.1145(4) 0.03285(11) 0.0580(13) Uani 1 1 d . . .
C5B C 0.1670(4) 0.9969(4) 0.04899(9) 0.0409(10) Uani 1 1 d . . .
H5B H 0.0926 0.9965 0.0624 0.049 Uiso 1 1 calc R . .
C6B C 0.2897(4) 0.9922(4) 0.06749(8) 0.0385(9) Uani 1 1 d . . .
H6B H 0.2888 1.0624 0.0792 0.046 Uiso 1 1 calc R . .
C7B C 0.2896(4) 0.8870(3) 0.08702(8) 0.0364(9) Uani 1 1 d . . .
H7B H 0.2165 0.8978 0.1005 0.044 Uiso 1 1 calc R . .
C8B C 0.2665(5) 0.7697(3) 0.07216(8) 0.0402(10) Uani 1 1 d . D .
C9B C 0.1400(4) 0.7798(3) 0.05290(8) 0.0374(9) Uani 1 1 d . . .
C10B C 0.1435(4) 0.8830(4) 0.03189(8) 0.0382(9) Uani 1 1 d . . .
C11B C -0.0990(4) 0.8035(4) 0.05783(10) 0.0503(11) Uani 1 1 d . . .
H11B H -0.1157 0.7309 0.0476 0.060 Uiso 1 1 calc R . .
C12B C 0.1198(5) 0.6552(4) 0.04103(10) 0.0460(11) Uani 1 1 d . . .
C13B C 0.1055(7) 0.5641(4) 0.06285(11) 0.0710(16) Uani 1 1 d . . .
H13C H 0.1246 0.4893 0.0543 0.085 Uiso 1 1 calc R . .
H13D H 0.0122 0.5627 0.0686 0.085 Uiso 1 1 calc R . .
C14B C 0.1937(5) 0.5743(4) 0.08964(10) 0.0559(13) Uani 1 1 d . D .
C15B C 0.5067(5) 1.0739(4) 0.05768(11) 0.0551(12) Uani 1 1 d . . .
C16B C 0.6229(5) 1.0660(5) 0.03797(12) 0.0685(15) Uani 1 1 d . . .
H16D H 0.7031 1.0915 0.0472 0.103 Uiso 1 1 calc R . .
H16E H 0.6062 1.1147 0.0220 0.103 Uiso 1 1 calc R . .
H16F H 0.6337 0.9867 0.0320 0.103 Uiso 1 1 calc R . .
C17B C 0.2432(5) 0.8615(4) 0.00782(8) 0.0487(11) Uani 1 1 d . . .
H17D H 0.3280 0.8968 0.0123 0.073 Uiso 1 1 calc R . .
H17E H 0.2085 0.8953 -0.0090 0.073 Uiso 1 1 calc R . .
H17F H 0.2551 0.7792 0.0053 0.073 Uiso 1 1 calc R . .
C18B C 0.2508(6) 1.1474(5) 0.01140(13) 0.0824(19) Uani 1 1 d . . .
H18D H 0.2258 1.2195 0.0026 0.124 Uiso 1 1 calc R . .
H18E H 0.2567 1.0872 -0.0025 0.124 Uiso 1 1 calc R . .
H18F H 0.3363 1.1564 0.0204 0.124 Uiso 1 1 calc R . .
C19B C 0.1417(7) 1.2132(5) 0.05408(15) 0.091(2) Uani 1 1 d . . .
H19D H 0.2296 1.2243 0.0619 0.136 Uiso 1 1 calc R . .
H19E H 0.0796 1.1939 0.0687 0.136 Uiso 1 1 calc R . .
H19F H 0.1133 1.2838 0.0450 0.136 Uiso 1 1 calc R . .
C20B C 0.3919(4) 0.7289(4) 0.05651(9) 0.0458(11) Uani 1 1 d . . .
H20D H 0.4598 0.7066 0.0697 0.069 Uiso 1 1 calc R . .
H20E H 0.4251 0.7912 0.0450 0.069 Uiso 1 1 calc R . .
H20F H 0.3696 0.6633 0.0450 0.069 Uiso 1 1 calc R . .
C21B C -0.2065(5) 0.8224(5) 0.07901(12) 0.0691(15) Uani 1 1 d . . .
H21C H -0.1878 0.8945 0.0889 0.083 Uiso 1 1 calc R . .
H21D H -0.2913 0.8322 0.0693 0.083 Uiso 1 1 calc R . .
C22B C -0.2217(6) 0.7275(5) 0.09986(13) 0.0737(16) Uani 1 1 d . D .
H22C H -0.1391 0.7188 0.1104 0.088 Uiso 1 1 calc R . .
H22D H -0.2932 0.7468 0.1128 0.088 Uiso 1 1 calc R . .
C23B C -0.2962(6) 0.5337(5) 0.10423(14) 0.0844(19) Uani 1 1 d . D .
H23C H -0.3794 0.5577 0.1130 0.101 Uiso 1 1 calc R . .
H23D H -0.2299 0.5222 0.1188 0.101 Uiso 1 1 calc R . .
C24B C -0.3170(8) 0.4270(7) 0.08996(16) 0.103(2) Uani 1 1 d D . .
H24B H -0.3785 0.3753 0.0977 0.124 Uiso 1 1 calc R C 1
C25B C -0.2582(18) 0.3947(15) 0.0670(3) 0.103(2) Uani 0.569(13) 1 d PD D 1
H25C H -0.3030 0.4014 0.0501 0.124 Uiso 0.569(13) 1 calc PR D 1
H25D H -0.1714 0.3650 0.0675 0.124 Uiso 0.569(13) 1 calc PR D 1
C28B C 0.0610(8) 0.6039(8) 0.1337(2) 0.055(3) Uani 0.569(13) 1 d P D 1
H28E H -0.0044 0.5735 0.1455 0.066 Uiso 0.569(13) 1 calc PR D 1
H28F H 0.0906 0.6802 0.1361 0.066 Uiso 0.569(13) 1 calc PR D 1
C252 C -0.320(2) 0.415(2) 0.0650(3) 0.103(2) Uani 0.431(13) 1 d PD D 2
H25E H -0.2453 0.3844 0.0557 0.124 Uiso 0.431(13) 1 calc PR D 2
H25F H -0.3957 0.4360 0.0549 0.124 Uiso 0.431(13) 1 calc PR D 2
C282 C 0.040(3) 0.4614(18) 0.1210(5) 0.151(10) Uani 0.431(13) 1 d P D 2
H28G H -0.0183 0.4694 0.1360 0.181 Uiso 0.431(13) 1 calc PR D 2
H28H H 0.0448 0.3913 0.1113 0.181 Uiso 0.431(13) 1 calc PR D 2
C26B C 0.3146(6) 0.4926(5) 0.08807(14) 0.0848(18) Uani 1 1 d . . .
H26D H 0.3594 0.5029 0.0705 0.127 Uiso 1 1 calc R . .
H26E H 0.2848 0.4133 0.0897 0.127 Uiso 1 1 calc R . .
H26F H 0.3756 0.5101 0.1030 0.127 Uiso 1 1 calc R . .
C27B C 0.1100(7) 0.5410(6) 0.11428(14) 0.0794(18) Uani 1 1 d . . .
H27B H 0.0906 0.4619 0.1156 0.095 Uiso 1 1 calc R D 1
O1B O 0.4129(3) 0.9940(2) 0.05138(5) 0.0395(6) Uani 1 1 d . . .
O2B O 0.4968(5) 1.1430(4) 0.07645(10) 0.1035(16) Uani 1 1 d . . .
O3B O 0.4114(3) 0.8807(3) 0.10224(6) 0.0486(7) Uani 1 1 d . . .
H3B H 0.3985 0.9026 0.1183 0.073 Uiso 1 1 calc R . .
O4B O 0.2354(3) 0.6923(2) 0.09494(6) 0.0456(7) Uani 1 1 d . . .
O5B O 0.1081(4) 0.6330(3) 0.01673(7) 0.0692(10) Uani 1 1 d . . .
O6B O -0.1014(3) 0.8970(3) 0.03973(7) 0.0550(8) Uani 1 1 d . . .
O7B O 0.0277(3) 0.7973(2) 0.07188(6) 0.0427(7) Uani 1 1 d . . .
O8B O -0.2519(4) 0.6228(4) 0.08606(8) 0.0773(11) Uani 1 1 d . . .

loop_
_atom_site_aniso_label
_atom_site_aniso_U_11
_atom_site_aniso_U_22
_atom_site_aniso_U_33
_atom_site_aniso_U_23
_atom_site_aniso_U_13
_atom_site_aniso_U_12
C1A 0.083(4) 0.065(3) 0.041(3) 0.006(2) 0.021(3) 0.009(3)
C2A 0.098(5) 0.102(5) 0.066(4) 0.025(4) 0.041(3) 0.018(4)
C3A 0.078(4) 0.076(4) 0.071(4) 0.031(3) 0.020(3) -0.004(3)
C4A 0.069(3) 0.053(3) 0.057(3) 0.023(3) 0.003(3) -0.002(3)
C5A 0.043(2) 0.049(3) 0.036(2) 0.0102(19) -0.0050(19) 0.006(2)
C6A 0.044(2) 0.044(2) 0.035(2) -0.0006(19) -0.0048(19) 0.005(2)
C7A 0.035(2) 0.050(3) 0.033(2) -0.001(2) -0.0032(18) 0.0072(19)
C8A 0.047(3) 0.046(2) 0.035(2) -0.001(2) -0.0053(19) 0.001(2)
C9A 0.045(2) 0.052(3) 0.0275(19) -0.0062(19) 0.0002(18) 0.002(2)
C10A 0.052(3) 0.054(3) 0.033(2) 0.002(2) 0.003(2) 0.003(2)
C11A 0.050(3) 0.060(3) 0.057(3) 0.006(3) 0.023(2) 0.011(2)
C12A 0.070(3) 0.067(3) 0.035(3) -0.014(2) 0.004(2) 0.008(3)
C13A 0.112(5) 0.045(3) 0.059(3) -0.015(2) 0.011(3) 0.003(3)
C14A 0.072(3) 0.035(2) 0.064(3) -0.003(2) 0.004(3) -0.008(2)
C15A 0.060(3) 0.072(4) 0.056(3) 0.019(3) 0.014(3) 0.027(3)
C16A 0.071(4) 0.156(7) 0.076(4) 0.034(4) 0.019(3) 0.055(4)
C17A 0.087(4) 0.078(4) 0.036(2) 0.004(3) -0.009(3) 0.006(3)
C18A 0.089(4) 0.077(4) 0.075(4) 0.035(3) -0.006(3) 0.010(3)
C19A 0.099(5) 0.051(3) 0.084(4) 0.018(3) 0.011(3) -0.015(3)
C20A 0.042(3) 0.071(3) 0.068(3) -0.002(3) -0.006(2) -0.010(2)
C21A 0.042(3) 0.087(4) 0.107(5) 0.006(4) 0.011(3) 0.010(3)
C22A 0.248(5) 0.213(6) 0.162(5) 0.058(4) -0.027(4) 0.066(5)
O8A 0.248(5) 0.213(6) 0.162(5) 0.058(4) -0.027(4) 0.066(5)
C23A 0.248(5) 0.213(6) 0.162(5) 0.058(4) -0.027(4) 0.066(5)
C24A 0.248(5) 0.213(6) 0.162(5) 0.058(4) -0.027(4) 0.066(5)
C25A 0.248(5) 0.213(6) 0.162(5) 0.058(4) -0.027(4) 0.066(5)
C26A 0.101(5) 0.056(4) 0.159(7) -0.006(4) -0.013(5) -0.033(4)
C27A 0.096(4) 0.049(2) 0.072(3) 0.0009(19) 0.001(3) 0.012(3)
C28A 0.096(4) 0.049(2) 0.072(3) 0.0009(19) 0.001(3) 0.012(3)
C281 0.096(4) 0.049(2) 0.072(3) 0.0009(19) 0.001(3) 0.012(3)
O1A 0.0507(18) 0.0606(19) 0.0427(16) 0.0096(15) -0.0008(14) 0.0179(16)
O2A 0.095(3) 0.068(3) 0.093(3) -0.015(2) 0.015(3) 0.027(2)
O3A 0.0544(19) 0.059(2) 0.0403(16) 0.0101(15) 0.0148(15) 0.0171(16)
O4A 0.0524(18) 0.0402(16) 0.0359(15) 0.0001(13) 0.0101(13) 0.0019(13)
O5A 0.145(4) 0.075(3) 0.048(2) -0.0232(19) -0.004(2) 0.004(3)
O6A 0.050(2) 0.077(2) 0.068(2) 0.0202(19) 0.0207(18) 0.0120(18)
O7A 0.0403(16) 0.0484(17) 0.0372(15) -0.0012(13) 0.0038(13) 0.0093(13)
C1B 0.045(3) 0.050(3) 0.045(2) -0.004(2) -0.005(2) -0.004(2)
C2B 0.051(3) 0.065(3) 0.069(3) 0.016(3) -0.026(2) 0.000(3)
C3B 0.052(3) 0.048(3) 0.097(4) 0.025(3) -0.016(3) 0.005(2)
C4B 0.065(3) 0.034(2) 0.075(3) 0.010(2) -0.014(3) -0.005(2)
C5B 0.039(2) 0.035(2) 0.049(2) 0.002(2) 0.0037(19) -0.0027(19)
C6B 0.036(2) 0.035(2) 0.045(2) -0.0076(19) -0.0001(19) -0.0094(19)
C7B 0.039(2) 0.040(2) 0.0298(19) -0.0057(17) -0.0011(18) -0.0074(19)
C8B 0.052(3) 0.031(2) 0.038(2) -0.0003(18) 0.004(2) -0.0033(19)
C9B 0.043(2) 0.031(2) 0.039(2) -0.0042(18) 0.002(2) -0.0025(18)
C10B 0.041(2) 0.036(2) 0.037(2) -0.0009(18) -0.0031(19) -0.0028(19)
C11B 0.039(2) 0.050(3) 0.061(3) 0.000(2) -0.004(2) -0.010(2)
C12B 0.050(3) 0.041(2) 0.047(3) -0.009(2) -0.010(2) -0.002(2)
C13B 0.106(5) 0.038(3) 0.069(3) 0.002(2) -0.020(3) -0.016(3)
C14B 0.077(3) 0.034(2) 0.057(3) 0.004(2) -0.017(3) -0.006(2)
C15B 0.049(3) 0.052(3) 0.064(3) 0.002(3) -0.004(2) -0.012(2)
C16B 0.050(3) 0.058(3) 0.098(4) 0.007(3) 0.011(3) -0.009(3)
C17B 0.055(3) 0.057(3) 0.034(2) -0.001(2) 0.006(2) -0.001(2)
C18B 0.069(4) 0.073(4) 0.105(4) 0.051(4) -0.017(3) -0.014(3)
C19B 0.095(5) 0.040(3) 0.138(6) 0.005(3) -0.038(4) 0.007(3)
C20B 0.046(3) 0.038(2) 0.053(3) -0.003(2) -0.008(2) 0.004(2)
C21B 0.045(3) 0.074(4) 0.088(4) 0.003(3) 0.014(3) -0.009(3)
C22B 0.056(3) 0.078(4) 0.087(4) -0.001(3) 0.016(3) -0.012(3)
C23B 0.070(4) 0.083(5) 0.100(5) 0.026(4) 0.010(3) -0.001(3)
C24B 0.114(6) 0.092(4) 0.104(4) 0.012(4) -0.008(4) 0.001(4)
C25B 0.114(6) 0.092(4) 0.104(4) 0.012(4) -0.008(4) 0.001(4)
C28B 0.048(5) 0.063(6) 0.054(6) 0.016(5) -0.020(4) -0.024(4)
C252 0.114(6) 0.092(4) 0.104(4) 0.012(4) -0.008(4) 0.001(4)
C282 0.17(2) 0.080(14) 0.20(2) 0.033(14) 0.036(19) 0.013(14)
C26B 0.100(5) 0.044(3) 0.110(5) 0.014(3) -0.010(4) 0.002(3)
C27B 0.095(5) 0.066(4) 0.077(4) 0.020(4) -0.012(4) -0.029(4)
O1B 0.0409(15) 0.0345(15) 0.0432(15) 0.0006(13) 0.0001(13) -0.0053(13)
O2B 0.090(3) 0.105(3) 0.116(3) -0.054(3) 0.025(3) -0.061(3)
O3B 0.0551(18) 0.0526(18) 0.0379(16) -0.0008(15) -0.0128(14) -0.0032(15)
O4B 0.0616(19) 0.0353(15) 0.0399(15) 0.0052(13) -0.0070(14) -0.0096(14)
O5B 0.101(3) 0.059(2) 0.0479(19) -0.0182(17) -0.006(2) -0.007(2)
O6B 0.0380(17) 0.055(2) 0.072(2) 0.0086(17) -0.0044(16) 0.0014(15)
O7B 0.0409(16) 0.0458(17) 0.0414(15) -0.0033(14) 0.0033(13) -0.0110(13)
O8B 0.081(3) 0.077(3) 0.074(2) 0.007(2) 0.015(2) -0.012(2)

loop_
_atom_type_symbol
_atom_type_description
_atom_type_scat_dispersion_real
_atom_type_scat_dispersion_imag
_atom_type_scat_source
C C 0.0033 0.0016 'International Tables Vol C Tables 4.2.6.8 and 6.1.1.4'
H H 0.0000 0.0000 'International Tables Vol C Tables 4.2.6.8 and 6.1.1.4'
O O 0.0106 0.0060 'International Tables Vol C Tables 4.2.6.8 and 6.1.1.4'

loop_
_geom_angle_atom_site_label_1
_geom_angle_atom_site_label_2
_geom_angle_atom_site_label_3
_geom_angle
O6A C1A C2A 106.4(5)
O6A C1A C10A 110.9(3)
C2A C1A C10A 112.3(4)
O6A C1A H1A 109.1
C2A C1A H1A 109.1
C10A C1A H1A 109.1
C3A C2A C1A 111.3(4)
C3A C2A H2A1 109.4
C1A C2A H2A1 109.4
C3A C2A H2A2 109.4
C1A C2A H2A2 109.4
H2A1 C2A H2A2 108.0
C2A C3A C4A 115.2(5)
C2A C3A H3A1 108.5
C4A C3A H3A1 108.5
C2A C3A H3A2 108.5
C4A C3A H3A2 108.5
H3A1 C3A H3A2 107.5
C19A C4A C3A 107.7(5)
C19A C4A C18A 107.1(5)
C3A C4A C18A 109.7(4)
C19A C4A C5A 109.2(4)
C3A C4A C5A 106.9(4)
C18A C4A C5A 116.0(4)
C6A C5A C10A 114.5(4)
C6A C5A C4A 116.1(4)
C10A C5A C4A 115.7(3)
C6A C5A H5A 102.5
C10A C5A H5A 102.5
C4A C5A H5A 102.5
O1A C6A C7A 108.9(3)
O1A C6A C5A 112.3(3)
C7A C6A C5A 111.8(3)
O1A C6A H6A 107.9
C7A C6A H6A 107.9
C5A C6A H6A 107.9
O3A C7A C6A 107.7(3)
O3A C7A C8A 111.0(3)
C6A C7A C8A 115.1(3)
O3A C7A H7A 107.6
C6A C7A H7A 107.6
C8A C7A H7A 107.6
O4A C8A C20A 109.9(4)
O4A C8A C7A 103.8(3)
C20A C8A C7A 112.0(4)
O4A C8A C9A 107.9(3)
C20A C8A C9A 114.8(3)
C7A C8A C9A 107.9(3)
O7A C9A C12A 105.6(3)
O7A C9A C10A 108.9(3)
C12A C9A C10A 117.4(3)
O7A C9A C8A 104.9(3)
C12A C9A C8A 105.1(4)
C10A C9A C8A 114.0(3)
C9A C10A C5A 107.5(3)
C9A C10A C17A 112.1(4)
C5A C10A C17A 114.8(4)
C9A C10A C1A 106.8(4)
C5A C10A C1A 107.2(4)
C17A C10A C1A 108.2(4)
O6A C11A O7A 111.2(4)
O6A C11A C21A 107.6(4)
O7A C11A C21A 108.2(4)
O6A C11A H11A 109.9
O7A C11A H11A 109.9
C21A C11A H11A 109.9
O5A C12A C13A 121.7(5)
O5A C12A C9A 125.0(5)
C13A C12A C9A 113.2(4)
C12A C13A C14A 117.3(4)
C12A C13A H13A 108.0
C14A C13A H13A 108.0
C12A C13A H13B 108.0
C14A C13A H13B 108.0
H13A C13A H13B 107.2
O4A C14A C27A 101.7(4)
O4A C14A C26A 111.2(4)
C27A C14A C26A 112.8(5)
O4A C14A C13A 110.3(4)
C27A C14A C13A 109.1(5)
C26A C14A C13A 111.4(5)
O2A C15A O1A 123.5(5)
O2A C15A C16A 126.7(6)
O1A C15A C16A 109.8(6)
C15A C16A H16A 109.5
C15A C16A H16B 109.5
H16A C16A H16B 109.5
C15A C16A H16C 109.5
H16A C16A H16C 109.5
H16B C16A H16C 109.5
C10A C17A H17A 109.5
C10A C17A H17B 109.5
H17A C17A H17B 109.5
C10A C17A H17C 109.5
H17A C17A H17C 109.5
H17B C17A H17C 109.5
C4A C18A H18A 109.5
C4A C18A H18B 109.5
H18A C18A H18B 109.5
C4A C18A H18C 109.5
H18A C18A H18C 109.5
H18B C18A H18C 109.5
C4A C19A H19A 109.5
C4A C19A H19B 109.5
H19A C19A H19B 109.5
C4A C19A H19C 109.5
H19A C19A H19C 109.5
H19B C19A H19C 109.5
C8A C20A H20A 109.5
C8A C20A H20B 109.5
H20A C20A H20B 109.5
C8A C20A H20C 109.5
H20A C20A H20C 109.5
H20B C20A H20C 109.5
C22A C21A C11A 116.3(8)
C22A C21A H21A 108.2
C11A C21A H21A 108.2
C22A C21A H21B 108.2
C11A C21A H21B 108.2
H21A C21A H21B 107.4
O8A C22A C21A 106.5(9)
O8A C22A H22A 110.4
C21A C22A H22A 110.4
O8A C22A H22B 110.4
C21A C22A H22B 110.4
H22A C22A H22B 108.6
C22A O8A C23A 127.0(10)
C24A C23A O8A 123.0(13)
C24A C23A H23A 106.6
O8A C23A H23A 106.6
C24A C23A H23B 106.6
O8A C23A H23B 106.6
H23A C23A H23B 106.5
C25A C24A C23A 138.1(17)
C25A C24A H24A 110.9
C23A C24A H24A 110.9
C24A C25A H25A 120.0
C24A C25A H25B 120.0
H25A C25A H25B 120.0
C14A C26A H26A 109.5
C14A C26A H26B 109.5
H26A C26A H26B 109.5
C14A C26A H26C 109.5
H26A C26A H26C 109.5
H26B C26A H26C 109.5
C281 C27A C28A 27.1(17)
C281 C27A C14A 146(2)
C28A C27A C14A 122.5(12)
C281 C27A H27A 93.5
C28A C27A H27A 118.7
C14A C27A H27A 118.7
C27A C28A H28A 120.0
C27A C28A H28B 120.0
H28A C28A H28B 120.0
C27A C281 H28C 120.0
C27A C281 H28D 120.0
H28C C281 H28D 120.0
C15A O1A C6A 118.4(4)
C7A O3A H3A 109.5
C8A O4A C14A 120.8(3)
C11A O6A C1A 115.1(4)
C11A O7A C9A 112.7(3)
O6B C1B C2B 105.2(4)
O6B C1B C10B 111.0(3)
C2B C1B C10B 113.0(4)
O6B C1B H1B 109.2
C2B C1B H1B 109.2
C10B C1B H1B 109.2
C1B C2B C3B 110.8(4)
C1B C2B H2B1 109.5
C3B C2B H2B1 109.5
C1B C2B H2B2 109.5
C3B C2B H2B2 109.5
H2B1 C2B H2B2 108.1
C2B C3B C4B 113.6(4)
C2B C3B H3B1 108.8
C4B C3B H3B1 108.8
C2B C3B H3B2 108.8
C4B C3B H3B2 108.8
H3B1 C3B H3B2 107.7
C18B C4B C19B 106.8(5)
C18B C4B C3B 110.3(4)
C19B C4B C3B 106.3(5)
C18B C4B C5B 117.3(4)
C19B C4B C5B 108.3(4)
C3B C4B C5B 107.4(4)
C6B C5B C10B 113.6(3)
C6B C5B C4B 115.3(3)
C10B C5B C4B 116.2(3)
C6B C5B H5B 103.1
C10B C5B H5B 103.1
C4B C5B H5B 103.1
O1B C6B C5B 111.9(3)
O1B C6B C7B 109.8(3)
C5B C6B C7B 112.8(3)
O1B C6B H6B 107.4
C5B C6B H6B 107.4
C7B C6B H6B 107.4
O3B C7B C6B 110.8(3)
O3B C7B C8B 108.7(3)
C6B C7B C8B 114.0(3)
O3B C7B H7B 107.7
C6B C7B H7B 107.7
C8B C7B H7B 107.7
O4B C8B C20B 111.0(3)
O4B C8B C7B 102.7(3)
C20B C8B C7B 111.9(4)
O4B C8B C9B 108.6(3)
C20B C8B C9B 113.0(3)
C7B C8B C9B 109.1(3)
O7B C9B C12B 104.9(3)
O7B C9B C10B 108.5(3)
C12B C9B C10B 117.8(3)
O7B C9B C8B 105.1(3)
C12B C9B C8B 104.6(3)
C10B C9B C8B 114.8(3)
C17B C10B C9B 112.2(3)
C17B C10B C5B 115.5(3)
C9B C10B C5B 107.5(3)
C17B C10B C1B 106.9(3)
C9B C10B C1B 107.2(3)
C5B C10B C1B 107.2(3)
O6B C11B O7B 110.4(3)
O6B C11B C21B 107.6(4)
O7B C11B C21B 108.6(4)
O6B C11B H11B 110.0
O7B C11B H11B 110.0
C21B C11B H11B 110.0
O5B C12B C13B 121.8(4)
O5B C12B C9B 124.4(4)
C13B C12B C9B 113.7(4)
C12B C13B C14B 118.2(4)
C12B C13B H13C 107.8
C14B C13B H13C 107.8
C12B C13B H13D 107.8
C14B C13B H13D 107.8
H13C C13B H13D 107.1
O4B C14B C27B 105.2(4)
O4B C14B C26B 111.0(4)
C27B C14B C26B 108.7(5)
O4B C14B C13B 112.3(4)
C27B C14B C13B 108.5(5)
C26B C14B C13B 110.9(5)
O2B C15B O1B 124.1(5)
O2B C15B C16B 125.1(5)
O1B C15B C16B 110.8(4)
C15B C16B H16D 109.5
C15B C16B H16E 109.5
H16D C16B H16E 109.5
C15B C16B H16F 109.5
H16D C16B H16F 109.5
H16E C16B H16F 109.5
C10B C17B H17D 109.5
C10B C17B H17E 109.5
H17D C17B H17E 109.5
C10B C17B H17F 109.5
H17D C17B H17F 109.5
H17E C17B H17F 109.5
C4B C18B H18D 109.5
C4B C18B H18E 109.5
H18D C18B H18E 109.5
C4B C18B H18F 109.5
H18D C18B H18F 109.5
H18E C18B H18F 109.5
C4B C19B H19D 109.5
C4B C19B H19E 109.5
H19D C19B H19E 109.5
C4B C19B H19F 109.5
H19D C19B H19F 109.5
H19E C19B H19F 109.5
C8B C20B H20D 109.5
C8B C20B H20E 109.5
H20D C20B H20E 109.5
C8B C20B H20F 109.5
H20D C20B H20F 109.5
H20E C20B H20F 109.5
C22B C21B C11B 115.1(5)
C22B C21B H21C 108.5
C11B C21B H21C 108.5
C22B C21B H21D 108.5
C11B C21B H21D 108.5
H21C C21B H21D 107.5
O8B C22B C21B 109.4(5)
O8B C22B H22C 109.8
C21B C22B H22C 109.8
O8B C22B H22D 109.8
C21B C22B H22D 109.8
H22C C22B H22D 108.2
O8B C23B C24B 111.9(6)
O8B C23B H23C 109.2
C24B C23B H23C 109.2
O8B C23B H23D 109.2
C24B C23B H23D 109.2
H23C C23B H23D 107.9
C252 C24B C25B 30.3(12)
C252 C24B C23B 125.6(13)
C25B C24B C23B 126.1(10)
C252 C24B H24B 108.1
C25B C24B H24B 117.0
C23B C24B H24B 117.0
C24B C25B H25C 120.0
C24B C25B H25D 120.0
H25C C25B H25D 120.0
C27B C28B H28E 120.0
C27B C28B H28F 120.0
H28E C28B H28F 120.0
C24B C252 H25E 120.0
C24B C252 H25F 120.0
H25E C252 H25F 120.0
C27B C282 H28G 120.0
C27B C282 H28H 120.0
H28G C282 H28H 120.0
C14B C26B H26D 109.5
C14B C26B H26E 109.5
H26D C26B H26E 109.5
C14B C26B H26F 109.5
H26D C26B H26F 109.5
H26E C26B H26F 109.5
C282 C27B C28B 90.7(14)
C282 C27B C14B 137.3(15)
C28B C27B C14B 130.2(7)
C282 C27B H27B 27.4
C28B C27B H27B 114.9
C14B C27B H27B 114.9
C15B O1B C6B 118.7(3)
C7B O3B H3B 109.5
C14B O4B C8B 120.5(3)
C11B O6B C1B 113.7(3)
C11B O7B C9B 113.0(3)
C22B O8B C23B 113.3(4)

loop_
_geom_bond_atom_site_label_1
_geom_bond_atom_site_label_2
_geom_bond_distance
C1A O6A 1.423(6)
C1A C2A 1.514(8)
C1A C10A 1.569(7)
C1A H1A 0.9800
C2A C3A 1.502(8)
C2A H2A1 0.9700
C2A H2A2 0.9700
C3A C4A 1.529(8)
C3A H3A1 0.9700
C3A H3A2 0.9700
C4A C19A 1.524(7)
C4A C18A 1.544(7)
C4A C5A 1.573(6)
C5A C6A 1.521(6)
C5A C10A 1.565(6)
C5A H5A 0.9800
C6A O1A 1.448(5)
C6A C7A 1.516(6)
C6A H6A 0.9800
C7A O3A 1.431(5)
C7A C8A 1.524(6)
C7A H7A 0.9800
C8A O4A 1.451(5)
C8A C20A 1.525(6)
C8A C9A 1.564(6)
C9A O7A 1.435(5)
C9A C12A 1.545(6)
C9A C10A 1.563(6)
C10A C17A 1.566(6)
C11A O6A 1.378(6)
C11A O7A 1.424(5)
C11A C21A 1.517(8)
C11A H11A 0.9800
C12A O5A 1.195(5)
C12A C13A 1.500(7)
C13A C14A 1.526(7)
C13A H13A 0.9700
C13A H13B 0.9700
C14A O4A 1.478(5)
C14A C27A 1.490(7)
C14A C26A 1.513(8)
C15A O2A 1.204(7)
C15A O1A 1.366(6)
C15A C16A 1.490(9)
C16A H16A 0.9600
C16A H16B 0.9600
C16A H16C 0.9600
C17A H17A 0.9600
C17A H17B 0.9600
C17A H17C 0.9600
C18A H18A 0.9600
C18A H18B 0.9600
C18A H18C 0.9600
C19A H19A 0.9600
C19A H19B 0.9600
C19A H19C 0.9600
C20A H20A 0.9600
C20A H20B 0.9600
C20A H20C 0.9600
C21A C22A 1.510(12)
C21A H21A 0.9700
C21A H21B 0.9700
C22A O8A 1.377(14)
C22A H22A 0.9700
C22A H22B 0.9700
O8A C23A 1.433(12)
C23A C24A 1.315(12)
C23A H23A 0.9700
C23A H23B 0.9700
C24A C25A 1.227(12)
C24A H24A 0.9300
C25A H25A 0.9300
C25A H25B 0.9300
C26A H26A 0.9600
C26A H26B 0.9600
C26A H26C 0.9600
C27A C281 1.277(15)
C27A C28A 1.314(10)
C27A H27A 0.9300
C28A H28A 0.9300
C28A H28B 0.9300
C281 H28C 0.9300
C281 H28D 0.9300
O3A H3A 0.8200
C1B O6B 1.437(5)
C1B C2B 1.516(6)
C1B C10B 1.562(6)
C1B H1B 0.9800
C2B C3B 1.516(7)
C2B H2B1 0.9700
C2B H2B2 0.9700
C3B C4B 1.554(7)
C3B H3B1 0.9700
C3B H3B2 0.9700
C4B C18B 1.512(8)
C4B C19B 1.522(8)
C4B C5B 1.569(6)
C5B C6B 1.510(6)
C5B C10B 1.559(6)
C5B H5B 0.9800
C6B O1B 1.450(5)
C6B C7B 1.527(6)
C6B H6B 0.9800
C7B O3B 1.418(5)
C7B C8B 1.539(5)
C7B H7B 0.9800
C8B O4B 1.441(5)
C8B C20B 1.530(6)
C8B C9B 1.566(6)
C9B O7B 1.455(5)
C9B C12B 1.551(6)
C9B C10B 1.554(6)
C10B C17B 1.542(6)
C11B O6B 1.379(5)
C11B O7B 1.432(5)
C11B C21B 1.491(7)
C11B H11B 0.9800
C12B O5B 1.197(5)
C12B C13B 1.484(7)
C13B C14B 1.560(7)
C13B H13C 0.9700
C13B H13D 0.9700
C14B O4B 1.438(5)
C14B C27B 1.495(8)
C14B C26B 1.528(8)
C15B O2B 1.203(6)
C15B O1B 1.342(5)
C15B C16B 1.496(7)
C16B H16D 0.9600
C16B H16E 0.9600
C16B H16F 0.9600
C17B H17D 0.9600
C17B H17E 0.9600
C17B H17F 0.9600
C18B H18D 0.9600
C18B H18E 0.9600
C18B H18F 0.9600
C19B H19D 0.9600
C19B H19E 0.9600
C19B H19F 0.9600
C20B H20D 0.9600
C20B H20E 0.9600
C20B H20F 0.9600
C21B C22B 1.485(8)
C21B H21C 0.9700
C21B H21D 0.9700
C22B O8B 1.404(7)
C22B H22C 0.9700
C22B H22D 0.9700
C23B O8B 1.413(7)
C23B C24B 1.417(9)
C23B H23C 0.9700
C23B H23D 0.9700
C24B C252 1.206(14)
C24B C25B 1.299(13)
C24B H24B 0.9300
C25B H25C 0.9300
C25B H25D 0.9300
C28B C27B 1.275(11)
C28B H28E 0.9300
C28B H28F 0.9300
C252 H25E 0.9300
C252 H25F 0.9300
C282 C27B 1.19(2)
C282 H28G 0.9300
C282 H28H 0.9300
C26B H26D 0.9600
C26B H26E 0.9600
C26B H26F 0.9600
C27B H27B 0.9300
O3B H3B 0.8200

loop_
_geom_torsion_atom_site_label_1
_geom_torsion_atom_site_label_2
_geom_torsion_atom_site_label_3
_geom_torsion_atom_site_label_4
_geom_torsion
O6A C1A C2A C3A 64.4(6)
C10A C1A C2A C3A -57.1(7)
C1A C2A C3A C4A 57.5(7)
C2A C3A C4A C19A -170.4(5)
C2A C3A C4A C18A 73.4(6)
C2A C3A C4A C5A -53.1(6)
C19A C4A C5A C6A -52.4(6)
C3A C4A C5A C6A -168.6(4)
C18A C4A C5A C6A 68.7(5)
C19A C4A C5A C10A 169.2(4)
C3A C4A C5A C10A 53.0(5)
C18A C4A C5A C10A -69.7(6)
C10A C5A C6A O1A 71.3(4)
C4A C5A C6A O1A -67.6(5)
C10A C5A C6A C7A -51.5(5)
C4A C5A C6A C7A 169.6(4)
O1A C6A C7A O3A 52.5(4)
C5A C6A C7A O3A 177.2(3)
O1A C6A C7A C8A -72.0(4)
C5A C6A C7A C8A 52.8(5)
O3A C7A C8A O4A 68.9(4)
C6A C7A C8A O4A -168.4(3)
O3A C7A C8A C20A -49.5(4)
C6A C7A C8A C20A 73.1(5)
O3A C7A C8A C9A -176.8(3)
C6A C7A C8A C9A -54.1(4)
O4A C8A C9A O7A 49.0(4)
C20A C8A C9A O7A 171.9(4)
C7A C8A C9A O7A -62.5(4)
O4A C8A C9A C12A -62.0(4)
C20A C8A C9A C12A 60.9(5)
C7A C8A C9A C12A -173.6(3)
O4A C8A C9A C10A 168.1(3)
C20A C8A C9A C10A -69.0(5)
C7A C8A C9A C10A 56.6(4)
O7A C9A C10A C5A 61.3(4)
C12A C9A C10A C5A -178.9(4)
C8A C9A C10A C5A -55.5(4)
O7A C9A C10A C17A -171.7(3)
C12A C9A C10A C17A -51.9(5)
C8A C9A C10A C17A 71.5(4)
O7A C9A C10A C1A -53.5(4)
C12A C9A C10A C1A 66.4(5)
C8A C9A C10A C1A -170.2(4)
C6A C5A C10A C9A 52.2(4)
C4A C5A C10A C9A -168.7(4)
C6A C5A C10A C17A -73.2(4)
C4A C5A C10A C17A 65.9(5)
C6A C5A C10A C1A 166.7(3)
C4A C5A C10A C1A -54.2(5)
O6A C1A C10A C9A 50.6(5)
C2A C1A C10A C9A 169.4(4)
O6A C1A C10A C5A -64.4(5)
C2A C1A C10A C5A 54.5(5)
O6A C1A C10A C17A 171.4(4)
C2A C1A C10A C17A -69.8(6)
O7A C9A C12A O5A 125.9(6)
C10A C9A C12A O5A 4.3(8)
C8A C9A C12A O5A -123.6(6)
O7A C9A C12A C13A -51.9(5)
C10A C9A C12A C13A -173.5(4)
C8A C9A C12A C13A 58.6(5)
O5A C12A C13A C14A 136.1(6)
C9A C12A C13A C14A -46.0(7)
C12A C13A C14A O4A 32.8(7)
C12A C13A C14A C27A 143.7(5)
C12A C13A C14A C26A -91.2(6)
O6A C11A C21A C22A -175.7(7)
O7A C11A C21A C22A -55.4(8)
C11A C21A C22A O8A -59.9(14)
C21A C22A O8A C23A -169.8(12)
C22A O8A C23A C24A 25(2)
O8A C23A C24A C25A -74(3)
O4A C14A C27A C281 -145(3)
C26A C14A C27A C281 -26(3)
C13A C14A C27A C281 99(3)
O4A C14A C27A C28A -126.4(8)
C26A C14A C27A C28A -7.2(10)
C13A C14A C27A C28A 117.1(9)
O2A C15A O1A C6A -9.9(7)
C16A C15A O1A C6A 168.2(4)
C7A C6A O1A C15A -105.6(4)
C5A C6A O1A C15A 130.0(4)
C20A C8A O4A C14A -67.7(5)
C7A C8A O4A C14A 172.4(4)
C9A C8A O4A C14A 58.1(5)
C27A C14A O4A C8A -156.7(4)
C26A C14A O4A C8A 83.0(6)
C13A C14A O4A C8A -41.1(6)
O7A C11A O6A C1A 57.7(5)
C21A C11A O6A C1A 176.1(4)
C2A C1A O6A C11A -176.9(4)
C10A C1A O6A C11A -54.5(5)
O6A C11A O7A C9A -60.7(5)
C21A C11A O7A C9A -178.7(4)
C12A C9A O7A C11A -67.0(4)
C10A C9A O7A C11A 59.9(4)
C8A C9A O7A C11A -177.7(3)
O6B C1B C2B C3B 62.7(5)
C10B C1B C2B C3B -58.4(5)
C1B C2B C3B C4B 57.9(6)
C2B C3B C4B C18B 75.6(6)
C2B C3B C4B C19B -168.9(5)
C2B C3B C4B C5B -53.2(6)
C18B C4B C5B C6B 64.5(5)
C19B C4B C5B C6B -56.3(6)
C3B C4B C5B C6B -170.7(4)
C18B C4B C5B C10B -72.0(5)
C19B C4B C5B C10B 167.2(4)
C3B C4B C5B C10B 52.8(5)
C10B C5B C6B O1B 70.1(4)
C4B C5B C6B O1B -67.5(5)
C10B C5B C6B C7B -54.2(4)
C4B C5B C6B C7B 168.2(4)
O1B C6B C7B O3B 49.6(4)
C5B C6B C7B O3B 175.0(3)
O1B C6B C7B C8B -73.4(4)
C5B C6B C7B C8B 52.0(5)
O3B C7B C8B O4B 70.6(4)
C6B C7B C8B O4B -165.3(3)
O3B C7B C8B C20B -48.5(4)
C6B C7B C8B C20B 75.6(4)
O3B C7B C8B C9B -174.3(3)
C6B C7B C8B C9B -50.2(4)
O4B C8B C9B O7B 45.9(4)
C20B C8B C9B O7B 169.5(3)
C7B C8B C9B O7B -65.3(4)
O4B C8B C9B C12B -64.3(4)
C20B C8B C9B C12B 59.3(4)
C7B C8B C9B C12B -175.5(3)
O4B C8B C9B C10B 165.0(3)
C20B C8B C9B C10B -71.4(4)
C7B C8B C9B C10B 53.8(4)
O7B C9B C10B C17B -169.9(3)
C12B C9B C10B C17B -51.1(5)
C8B C9B C10B C17B 72.9(4)
O7B C9B C10B C5B 62.1(4)
C12B C9B C10B C5B -179.1(4)
C8B C9B C10B C5B -55.1(4)
O7B C9B C10B C1B -52.9(4)
C12B C9B C10B C1B 66.0(5)
C8B C9B C10B C1B -170.1(3)
C6B C5B C10B C17B -71.7(4)
C4B C5B C10B C17B 65.5(5)
C6B C5B C10B C9B 54.4(4)
C4B C5B C10B C9B -168.5(4)
C6B C5B C10B C1B 169.3(3)
C4B C5B C10B C1B -53.5(5)
O6B C1B C10B C17B 172.4(3)
C2B C1B C10B C17B -69.7(5)
O6B C1B C10B C9B 51.9(4)
C2B C1B C10B C9B 169.8(4)
O6B C1B C10B C5B -63.2(4)
C2B C1B C10B C5B 54.6(5)
O7B C9B C12B O5B 121.5(5)
C10B C9B C12B O5B 0.8(7)
C8B C9B C12B O5B -128.1(5)
O7B C9B C12B C13B -54.0(5)
C10B C9B C12B C13B -174.7(4)
C8B C9B C12B C13B 56.3(5)
O5B C12B C13B C14B 146.1(5)
C9B C12B C13B C14B -38.2(7)
C12B C13B C14B O4B 24.2(7)
C12B C13B C14B C27B 139.9(6)
C12B C13B C14B C26B -100.7(6)
O6B C11B C21B C22B 178.1(4)
O7B C11B C21B C22B -62.3(6)
C11B C21B C22B O8B -59.6(6)
O8B C23B C24B C252 -11.7(18)
O8B C23B C24B C25B 25.9(14)
O4B C14B C27B C282 172.4(19)
C26B C14B C27B C282 -68.6(19)
C13B C14B C27B C282 52(2)
O4B C14B C27B C28B 12.3(9)
C26B C14B C27B C28B 131.3(8)
C13B C14B C27B C28B -108.0(8)
O2B C15B O1B C6B 1.9(7)
C16B C15B O1B C6B -177.1(4)
C5B C6B O1B C15B 127.2(4)
C7B C6B O1B C15B -106.8(4)
C27B C14B O4B C8B -153.3(4)
C26B C14B O4B C8B 89.2(5)
C13B C14B O4B C8B -35.6(6)
C20B C8B O4B C14B -66.5(5)
C7B C8B O4B C14B 173.8(4)
C9B C8B O4B C14B 58.3(5)
O7B C11B O6B C1B 59.7(5)
C21B C11B O6B C1B 178.1(4)
C2B C1B O6B C11B -179.2(4)
C10B C1B O6B C11B -56.8(4)
O6B C11B O7B C9B -61.7(4)
C21B C11B O7B C9B -179.5(4)
C12B C9B O7B C11B -67.5(4)
C10B C9B O7B C11B 59.3(4)
C8B C9B O7B C11B -177.4(3)
C21B C22B O8B C23B -167.2(5)
C24B C23B O8B C22B -176.0(6)
